data_7116007
loop_
_publ_author_name
'Suguru Yoshida'
'Keisuke Uchida'
'Kazunobu Igawa'
'Katsuhiko Tomooka'
'Takamitsu Hosoya'

_publ_section_title
;
 An efficient generation method and remarkable reactivities of
 3-triflyloxybenzyne
;
_journal_name_full Chem.Commun.
_journal_page_first 15059
_journal_paper_doi 10.1039/C4cc07058E
_journal_volume 50
_journal_year 2014
_chemical_formula_moiety 'C25 H18 F3 O3 P S'
_chemical_formula_sum 'C25 H18 F3 O3 P S'
_chemical_formula_weight 486.44
_chemical_melting_point 261.5(5)
_space_group_IT_number 14
_symmetry_cell_setting monoclinic
_symmetry_Int_Tables_number 14
_symmetry_space_group_name_Hall '-P 2yn'
_symmetry_space_group_name_H-M 'P 1 21/n 1'
_atom_sites_solution_hydrogens geom
_atom_sites_solution_primary direct
_atom_sites_solution_secondary difmap
_cell_angle_alpha 90.0000
_cell_angle_beta 104.385(9)
_cell_angle_gamma 90.0000
_cell_formula_units_Z 4
_cell_length_a 9.5279(12)
_cell_length_b 17.804(3)
_cell_length_c 13.7942(18)
_cell_measurement_reflns_used 24643
_cell_measurement_temperature 123
_cell_measurement_theta_max 68.17
_cell_measurement_theta_min 3.31
_cell_volume 2266.6(6)
_computing_cell_refinement 'RAPID AUTO'
_computing_data_collection 'RAPID AUTO (Rigaku, ????)'
_computing_data_reduction 'RAPID AUTO'
_computing_molecular_graphics 'CrystalStructure 4.0'
_computing_publication_material 'CrystalStructure 4.0 (Rigaku, 2010)'
_computing_structure_refinement 'SHELXL97 (Sheldrick, 2008)'
_computing_structure_solution 'SIR92 (Altomare, et al., 1994)'
_diffrn_ambient_temperature 123
_diffrn_detector_area_resol_mean 5.000
_diffrn_measured_fraction_theta_full 0.994
_diffrn_measured_fraction_theta_max 0.994
_diffrn_measurement_device_type 'Rigaku R-AXIS RAPID'
_diffrn_measurement_method \w
_diffrn_radiation_type 'Cu K\a'
_diffrn_radiation_wavelength 1.54187
_diffrn_reflns_av_R_equivalents 0.0329
_diffrn_reflns_limit_h_max 11
_diffrn_reflns_limit_h_min -11
_diffrn_reflns_limit_k_max 21
_diffrn_reflns_limit_k_min -21
_diffrn_reflns_limit_l_max 16
_diffrn_reflns_limit_l_min -16
_diffrn_reflns_number 29025
_diffrn_reflns_theta_full 68.26
_diffrn_reflns_theta_max 68.25
_diffrn_standards_number 0
_exptl_absorpt_coefficient_mu 2.386
_exptl_absorpt_correction_type none
_exptl_crystal_colour yellow
_exptl_crystal_density_diffrn 1.425
_exptl_crystal_density_method 'not measured'
_exptl_crystal_description block
_exptl_crystal_F_000 1000.00
_exptl_crystal_size_max 0.300
_exptl_crystal_size_mid 0.200
_exptl_crystal_size_min 0.200
_refine_diff_density_max 0.410
_refine_diff_density_min -0.260
_refine_ls_extinction_method none
_refine_ls_goodness_of_fit_ref 0.996
_refine_ls_hydrogen_treatment constr
_refine_ls_number_parameters 298
_refine_ls_number_reflns 4137
_refine_ls_number_restraints 0
_refine_ls_R_factor_gt 0.0316
_refine_ls_shift/su_max 0.000
_refine_ls_structure_factor_coef Fsqd
_refine_ls_weighting_details 'w = 1/[\s^2^(Fo^2^)+(0.0523P)^2^+0.0000P] where P=(Fo^2^+2Fc^2^)/3'
_refine_ls_weighting_scheme calc
_refine_ls_wR_factor_ref 0.0836
_reflns_number_gt 3272
_reflns_number_total 4137
_reflns_threshold_expression F^2^>2.0\s(F^2^)
_cod_data_source_file c4cc07058e2.cif
_cod_data_source_block triflone-25
_cod_depositor_comments
;
The following automatic conversions were performed:

'_chemical_melting_point' value '261-262' was changed to '261.5(5)' -
the average value was taken and precision was estimated.

Automatic conversion script
Id: cif_fix_values 2827 2014-09-09 07:05:25Z andrius 
;
_cod_database_code 7116007

loop_
_symmetry_equiv_pos_site_id
_symmetry_equiv_pos_as_xyz
1 +X,+Y,+Z
2 1/2-X,1/2+Y,1/2-Z
3 -X,-Y,-Z
4 1/2+X,1/2-Y,1/2+Z

loop_
_atom_site_label
_atom_site_type_symbol
_atom_site_fract_x
_atom_site_fract_y
_atom_site_fract_z
_atom_site_U_iso_or_equiv
_atom_site_adp_type
_atom_site_occupancy
_atom_site_symmetry_multiplicity
_atom_site_calc_flag
_atom_site_refinement_flags
S1 S -0.10171(5) 0.15241(2) 0.80795(3) 0.01816(12) Uani 1.0 4 d .
P1 P 0.15047(5) 0.04680(2) 0.72629(3) 0.01517(12) Uani 1.0 4 d .
F1 F -0.28029(12) 0.20559(6) 0.64023(8) 0.0317(3) Uani 1.0 4 d .
F2 F -0.33894(12) 0.24062(7) 0.77464(8) 0.0346(3) Uani 1.0 4 d .
F3 F -0.15297(12) 0.28827(6) 0.73771(9) 0.0366(3) Uani 1.0 4 d .
O1 O -0.38290(13) 0.08654(7) 0.75819(9) 0.0265(4) Uani 1.0 4 d .
O2 O -0.12778(13) 0.15268(7) 0.90579(9) 0.0256(4) Uani 1.0 4 d .
O3 O 0.03789(12) 0.17692(7) 0.79757(9) 0.0210(3) Uani 1.0 4 d .
C1 C -0.14420(18) 0.06866(10) 0.74415(12) 0.0153(4) Uani 1.0 4 d .
C2 C -0.04017(18) 0.02446(10) 0.70992(12) 0.0153(4) Uani 1.0 4 d .
C3 C -0.08609(19) -0.04312(10) 0.66235(13) 0.0187(4) Uani 1.0 4 d .
C4 C -0.2311(2) -0.06695(11) 0.64815(13) 0.0214(5) Uani 1.0 4 d .
C5 C -0.3293(2) -0.02547(10) 0.68054(13) 0.0226(5) Uani 1.0 4 d .
C6 C -0.29266(19) 0.04596(10) 0.72987(13) 0.0187(4) Uani 1.0 4 d .
C7 C 0.17019(19) 0.12456(10) 0.64697(13) 0.0157(4) Uani 1.0 4 d .
C8 C 0.04651(19) 0.15323(10) 0.58147(13) 0.0195(4) Uani 1.0 4 d .
C9 C 0.0578(2) 0.21175(10) 0.51727(14) 0.0240(5) Uani 1.0 4 d .
C10 C 0.1920(2) 0.24214(11) 0.51906(14) 0.0252(5) Uani 1.0 4 d .
C11 C 0.3160(2) 0.21258(11) 0.58253(14) 0.0259(5) Uani 1.0 4 d .
C12 C 0.3065(2) 0.15312(10) 0.64565(14) 0.0230(5) Uani 1.0 4 d .
C13 C 0.23618(19) 0.05529(10) 0.85749(13) 0.0165(4) Uani 1.0 4 d .
C14 C 0.3690(2) 0.09108(11) 0.89214(14) 0.0272(5) Uani 1.0 4 d .
C15 C 0.4331(3) 0.09345(11) 0.99426(15) 0.0329(5) Uani 1.0 4 d .
C16 C 0.3671(3) 0.06008(12) 1.06149(15) 0.0335(6) Uani 1.0 4 d .
C17 C 0.2369(3) 0.02277(14) 1.02669(15) 0.0411(6) Uani 1.0 4 d .
C18 C 0.1712(2) 0.02073(12) 0.92551(14) 0.0321(6) Uani 1.0 4 d .
C19 C 0.23320(18) -0.03308(10) 0.68220(13) 0.0167(4) Uani 1.0 4 d .
C20 C 0.26675(19) -0.09749(10) 0.74157(14) 0.0227(5) Uani 1.0 4 d .
C21 C 0.3210(2) -0.16055(11) 0.70538(14) 0.0258(5) Uani 1.0 4 d .
C22 C 0.3437(2) -0.16030(11) 0.60947(14) 0.0249(5) Uani 1.0 4 d .
C23 C 0.31369(19) -0.09641(10) 0.55081(14) 0.0216(5) Uani 1.0 4 d .
C24 C 0.25752(19) -0.03297(10) 0.58618(13) 0.0189(4) Uani 1.0 4 d .
C25 C -0.2290(2) 0.22536(11) 0.73545(14) 0.0238(5) Uani 1.0 4 d .
H3 H -0.0193 -0.0736 0.6392 0.0225 Uiso 1.0 4 calc R
H4 H -0.2604 -0.1133 0.6150 0.0257 Uiso 1.0 4 calc R
H5 H -0.4254 -0.0439 0.6705 0.0272 Uiso 1.0 4 calc R
H8 H -0.0458 0.1327 0.5807 0.0233 Uiso 1.0 4 calc R
H9 H -0.0267 0.2309 0.4721 0.0288 Uiso 1.0 4 calc R
H10 H 0.1993 0.2833 0.4768 0.0303 Uiso 1.0 4 calc R
H11 H 0.4080 0.2332 0.5828 0.0311 Uiso 1.0 4 calc R
H12 H 0.3918 0.1320 0.6876 0.0276 Uiso 1.0 4 calc R
H14 H 0.4156 0.1138 0.8462 0.0326 Uiso 1.0 4 calc R
H15 H 0.5233 0.1183 1.0179 0.0395 Uiso 1.0 4 calc R
H16 H 0.4106 0.0627 1.1313 0.0401 Uiso 1.0 4 calc R
H17 H 0.1924 -0.0016 1.0727 0.0494 Uiso 1.0 4 calc R
H18 H 0.0812 -0.0044 0.9023 0.0385 Uiso 1.0 4 calc R
H20 H 0.2521 -0.0978 0.8072 0.0272 Uiso 1.0 4 calc R
H21 H 0.3428 -0.2042 0.7460 0.0309 Uiso 1.0 4 calc R
H22 H 0.3799 -0.2040 0.5843 0.0299 Uiso 1.0 4 calc R
H23 H 0.3316 -0.0959 0.4861 0.0259 Uiso 1.0 4 calc R
H24 H 0.2356 0.0105 0.5452 0.0227 Uiso 1.0 4 calc R

loop_
_atom_site_aniso_label
_atom_site_aniso_U_11
_atom_site_aniso_U_22
_atom_site_aniso_U_33
_atom_site_aniso_U_12
_atom_site_aniso_U_13
_atom_site_aniso_U_23
S1 0.0161(3) 0.0182(3) 0.0202(3) 0.00124(18) 0.00443(18) -0.00306(19)
P1 0.0132(3) 0.0143(3) 0.0182(3) 0.00064(18) 0.00412(18) 0.00106(19)
F1 0.0382(7) 0.0286(7) 0.0244(7) 0.0094(6) 0.0006(6) -0.0010(5)
F2 0.0273(7) 0.0367(8) 0.0404(8) 0.0138(6) 0.0098(6) -0.0049(6)
F3 0.0344(7) 0.0176(7) 0.0549(8) 0.0010(5) 0.0056(6) -0.0007(6)
O1 0.0165(7) 0.0312(9) 0.0328(8) 0.0025(6) 0.0076(6) 0.0011(7)
O2 0.0266(8) 0.0320(9) 0.0201(7) 0.0033(6) 0.0092(6) -0.0045(6)
O3 0.0165(7) 0.0184(7) 0.0287(8) -0.0013(6) 0.0069(6) -0.0034(6)
C1 0.0162(10) 0.0144(10) 0.0152(9) -0.0006(7) 0.0037(7) -0.0004(8)
C2 0.0152(10) 0.0151(10) 0.0150(9) 0.0003(7) 0.0026(7) 0.0028(8)
C3 0.0192(10) 0.0184(10) 0.0187(10) -0.0004(8) 0.0049(8) 0.0016(8)
C4 0.0239(11) 0.0188(11) 0.0199(10) -0.0068(8) 0.0024(8) -0.0002(8)
C5 0.0157(10) 0.0276(12) 0.0222(10) -0.0082(8) 0.0003(8) 0.0043(9)
C6 0.0151(10) 0.0231(11) 0.0175(10) 0.0004(8) 0.0037(8) 0.0054(8)
C7 0.0169(10) 0.0137(9) 0.0180(9) 0.0005(7) 0.0072(7) 0.0002(8)
C8 0.0162(10) 0.0209(11) 0.0216(10) -0.0008(8) 0.0054(8) 0.0013(8)
C9 0.0230(11) 0.0258(12) 0.0233(11) 0.0051(9) 0.0058(9) 0.0065(9)
C10 0.0321(12) 0.0200(11) 0.0262(11) 0.0013(9) 0.0122(9) 0.0067(9)
C11 0.0227(11) 0.0279(12) 0.0298(12) -0.0072(9) 0.0114(9) 0.0018(9)
C12 0.0170(10) 0.0260(11) 0.0255(11) 0.0007(8) 0.0043(8) 0.0030(9)
C13 0.0168(10) 0.0145(10) 0.0177(10) 0.0033(8) 0.0034(8) 0.0004(8)
C14 0.0276(12) 0.0296(12) 0.0241(11) -0.0101(9) 0.0060(9) 0.0013(9)
C15 0.0314(12) 0.0340(13) 0.0283(12) -0.0126(10) -0.0020(9) 0.0020(10)
C16 0.0362(13) 0.0418(14) 0.0195(11) 0.0004(11) 0.0015(9) 0.0022(10)
C17 0.0301(13) 0.0686(18) 0.0244(12) -0.0099(12) 0.0060(10) 0.0138(12)
C18 0.0202(11) 0.0493(15) 0.0245(11) -0.0096(10) 0.0012(9) 0.0093(10)
C19 0.0111(9) 0.0165(10) 0.0221(10) 0.0023(7) 0.0033(8) 0.0000(8)
C20 0.0245(11) 0.0227(11) 0.0216(10) 0.0037(9) 0.0071(8) 0.0027(9)
C21 0.0261(11) 0.0199(11) 0.0303(12) 0.0068(9) 0.0049(9) 0.0051(9)
C22 0.0197(11) 0.0221(11) 0.0312(12) 0.0045(8) 0.0030(9) -0.0068(9)
C23 0.0187(10) 0.0245(11) 0.0202(10) 0.0002(8) 0.0024(8) -0.0054(8)
C24 0.0171(10) 0.0182(11) 0.0197(10) 0.0003(8) 0.0012(8) 0.0010(8)
C25 0.0232(11) 0.0216(11) 0.0259(11) 0.0022(9) 0.0046(9) -0.0046(9)

loop_
_atom_type_symbol
_atom_type_description
_atom_type_scat_dispersion_real
_atom_type_scat_dispersion_imag
_atom_type_scat_source
C C 0.0181 0.0091
;
International Tables for Crystallography
(1992, Vol. C, Tables 4.2.6.8 and 6.1.1.4)
;
H H 0.0000 0.0000
;
International Tables for Crystallography
(1992, Vol. C, Table 6.1.1.4)
;
F F 0.0727 0.0534
;
International Tables for Crystallography
(1992, Vol. C, Tables 4.2.6.8 and 6.1.1.4)
;
O O 0.0492 0.0322
;
International Tables for Crystallography
(1992, Vol. C, Tables 4.2.6.8 and 6.1.1.4)
;
P P 0.2955 0.4335
;
International Tables for Crystallography
(1992, Vol. C, Tables 4.2.6.8 and 6.1.1.4)
;
S S 0.3331 0.5567
;
International Tables for Crystallography
(1992, Vol. C, Tables 4.2.6.8 and 6.1.1.4)
;

loop_
_geom_angle_atom_site_label_1
_geom_angle_atom_site_label_2
_geom_angle_atom_site_label_3
_geom_angle
_geom_angle_publ_flag
O2 S1 O3 118.26(8) yes
O2 S1 C1 114.18(9) yes
O2 S1 C25 104.97(9) yes
O3 S1 C1 108.43(9) yes
O3 S1 C25 103.11(9) yes
C1 S1 C25 106.61(8) yes
C2 P1 C7 110.13(8) yes
C2 P1 C13 109.48(9) yes
C2 P1 C19 107.01(8) yes
C7 P1 C13 117.17(8) yes
C7 P1 C19 106.30(9) yes
C13 P1 C19 106.18(8) yes
S1 C1 C2 123.20(13) yes
S1 C1 C6 114.25(14) yes
C2 C1 C6 122.54(16) yes
P1 C2 C1 126.15(13) yes
P1 C2 C3 115.86(14) yes
C1 C2 C3 117.95(16) yes
C2 C3 C4 120.58(18) yes
C3 C4 C5 121.58(18) yes
C4 C5 C6 122.07(18) yes
O1 C6 C1 121.45(16) yes
O1 C6 C5 123.28(17) yes
C1 C6 C5 115.27(17) yes
P1 C7 C8 118.46(15) yes
P1 C7 C12 121.60(13) yes
C8 C7 C12 119.82(17) yes
C7 C8 C9 120.15(18) yes
C8 C9 C10 119.97(17) yes
C9 C10 C11 120.10(19) yes
C10 C11 C12 120.47(19) yes
C7 C12 C11 119.40(16) yes
P1 C13 C14 122.11(16) yes
P1 C13 C18 118.39(13) yes
C14 C13 C18 119.38(16) yes
C13 C14 C15 119.7(2) yes
C14 C15 C16 120.65(19) yes
C15 C16 C17 119.56(19) yes
C16 C17 C18 120.3(3) yes
C13 C18 C17 120.33(19) yes
P1 C19 C20 120.29(15) yes
P1 C19 C24 120.45(14) yes
C20 C19 C24 119.17(17) yes
C19 C20 C21 120.44(19) yes
C20 C21 C22 120.11(18) yes
C21 C22 C23 119.97(19) yes
C22 C23 C24 120.31(19) yes
C19 C24 C23 119.99(17) yes
S1 C25 F1 111.81(14) yes
S1 C25 F2 113.31(14) yes
S1 C25 F3 107.02(12) yes
F1 C25 F2 108.94(14) yes
F1 C25 F3 108.08(16) yes
F2 C25 F3 107.45(16) yes
C2 C3 H3 119.707 no
C4 C3 H3 119.716 no
C3 C4 H4 119.210 no
C5 C4 H4 119.211 no
C4 C5 H5 118.966 no
C6 C5 H5 118.965 no
C7 C8 H8 119.925 no
C9 C8 H8 119.927 no
C8 C9 H9 120.020 no
C10 C9 H9 120.008 no
C9 C10 H10 119.952 no
C11 C10 H10 119.947 no
C10 C11 H11 119.759 no
C12 C11 H11 119.776 no
C7 C12 H12 120.306 no
C11 C12 H12 120.298 no
C13 C14 H14 120.146 no
C15 C14 H14 120.150 no
C14 C15 H15 119.673 no
C16 C15 H15 119.679 no
C15 C16 H16 120.217 no
C17 C16 H16 120.220 no
C16 C17 H17 119.825 no
C18 C17 H17 119.833 no
C13 C18 H18 119.829 no
C17 C18 H18 119.841 no
C19 C20 H20 119.784 no
C21 C20 H20 119.779 no
C20 C21 H21 119.950 no
C22 C21 H21 119.944 no
C21 C22 H22 120.023 no
C23 C22 H22 120.006 no
C22 C23 H23 119.841 no
C24 C23 H23 119.851 no
C19 C24 H24 120.010 no
C23 C24 H24 120.001 no

loop_
_geom_bond_atom_site_label_1
_geom_bond_atom_site_label_2
_geom_bond_distance
_geom_bond_publ_flag
S1 O2 1.4317(14) yes
S1 O3 1.4404(14) yes
S1 C1 1.7276(18) yes
S1 C25 1.8856(19) yes
P1 C2 1.8179(18) yes
P1 C7 1.8031(19) yes
P1 C13 1.7974(18) yes
P1 C19 1.8033(19) yes
F1 C25 1.330(2) yes
F2 C25 1.321(3) yes
F3 C25 1.330(3) yes
O1 C6 1.257(3) yes
C1 C2 1.434(3) yes
C1 C6 1.437(3) yes
C2 C3 1.388(3) yes
C3 C4 1.412(3) yes
C4 C5 1.352(3) yes
C5 C6 1.444(3) yes
C7 C8 1.392(3) yes
C7 C12 1.399(3) yes
C8 C9 1.389(3) yes
C9 C10 1.383(3) yes
C10 C11 1.388(3) yes
C11 C12 1.388(3) yes
C13 C14 1.391(3) yes
C13 C18 1.390(3) yes
C14 C15 1.390(3) yes
C15 C16 1.378(4) yes
C16 C17 1.384(3) yes
C17 C18 1.381(3) yes
C19 C20 1.399(3) yes
C19 C24 1.400(3) yes
C20 C21 1.380(3) yes
C21 C22 1.393(3) yes
C22 C23 1.384(3) yes
C23 C24 1.389(3) yes
C3 H3 0.950 no
C4 H4 0.950 no
C5 H5 0.950 no
C8 H8 0.950 no
C9 H9 0.950 no
C10 H10 0.950 no
C11 H11 0.950 no
C12 H12 0.950 no
C14 H14 0.950 no
C15 H15 0.950 no
C16 H16 0.950 no
C17 H17 0.950 no
C18 H18 0.950 no
C20 H20 0.950 no
C21 H21 0.950 no
C22 H22 0.950 no
C23 H23 0.950 no
C24 H24 0.950 no

loop_
_geom_contact_atom_site_label_1
_geom_contact_atom_site_label_2
_geom_contact_distance
_geom_contact_publ_flag
_geom_contact_site_symmetry_2
S1 P1 3.4528(8) no .
S1 O1 2.8479(14) no .
S1 C13 3.5676(19) no .
S1 C18 3.577(2) no .
P1 O3 2.8298(14) no .
F1 O1 2.9810(18) no .
F1 O3 3.3004(15) no .
F1 C1 2.959(2) no .
F1 C6 3.113(3) no .
F1 C8 3.532(3) no .
F2 O1 2.7757(18) no .
F2 O2 2.8220(16) no .
F2 C6 3.567(3) no .
F3 O2 3.3142(18) no .
F3 O3 2.6782(16) no .
O1 O2 2.9969(16) no .
O1 C4 3.599(3) no .
O1 C25 2.930(3) no .
O2 C6 3.174(2) no .
O3 C2 2.989(3) no .
O3 C7 2.842(3) no .
O3 C8 3.032(3) no .
O3 C13 2.858(3) no .
O3 C14 3.456(3) no .
O3 C18 3.368(3) no .
C1 C4 2.779(3) no .
C1 C8 3.554(3) no .
C1 C13 3.581(3) no .
C1 C18 3.505(3) no .
C2 C5 2.826(3) no .
C2 C8 3.131(3) no .
C2 C18 3.151(3) no .
C2 C20 3.581(3) no .
C3 C6 2.858(3) no .
C3 C19 2.991(3) no .
C3 C20 3.407(3) no .
C6 C25 3.248(3) no .
C7 C10 2.779(3) no .
C7 C14 3.492(3) no .
C7 C24 3.100(3) no .
C8 C11 2.773(3) no .
C9 C12 2.785(3) no .
C12 C14 3.483(3) no .
C12 C19 3.451(3) no .
C12 C24 3.417(3) no .
C13 C16 2.782(3) no .
C13 C20 3.205(3) no .
C14 C17 2.769(4) no .
C15 C18 2.761(3) no .
C18 C20 3.584(3) no .
C19 C22 2.788(3) no .
C20 C23 2.777(3) no .
C21 C24 2.781(3) no .
F1 C22 3.442(3) no 3_556
F1 C23 3.226(3) no 3_556
F2 C10 3.325(3) no 4_455
F3 C4 3.348(3) no 2_456
F3 C5 3.520(3) no 2_456
F3 C21 3.197(3) no 2_556
F3 C22 3.298(2) no 2_556
O1 C12 3.208(3) no 1_455
O1 C14 3.344(3) no 1_455
O1 C16 3.583(3) no 3_557
O1 C17 3.532(3) no 3_557
O2 C10 3.199(3) no 4_455
O2 C11 3.554(3) no 4_455
O2 C17 3.491(3) no 3_557
O3 C21 3.195(3) no 2_556
O3 C22 3.255(3) no 2_556
C4 F3 3.348(3) no 2_446
C5 F3 3.520(3) no 2_446
C6 C17 3.488(3) no 3_557
C10 F2 3.325(3) no 4_554
C10 O2 3.199(3) no 4_554
C11 O2 3.554(3) no 4_554
C12 O1 3.208(3) no 1_655
C14 O1 3.344(3) no 1_655
C15 C15 3.553(3) no 3_657
C15 C16 3.524(3) no 3_657
C16 O1 3.583(3) no 3_557
C16 C15 3.524(3) no 3_657
C17 O1 3.532(3) no 3_557
C17 O2 3.491(3) no 3_557
C17 C6 3.488(3) no 3_557
C21 F3 3.197(3) no 2_546
C21 O3 3.195(3) no 2_546
C22 F1 3.442(3) no 3_556
C22 F3 3.298(2) no 2_546
C22 O3 3.255(3) no 2_546
C23 F1 3.226(3) no 3_556
S1 H8 3.3266 no .
S1 H18 3.3764 no .
P1 H3 2.7733 no .
P1 H8 2.8295 no .
P1 H12 2.9124 no .
P1 H14 2.9094 no .
P1 H18 2.8209 no .
P1 H20 2.8769 no .
P1 H24 2.8847 no .
F1 H8 2.8743 no .
O1 H5 2.6031 no .
O2 H18 3.4406 no .
O3 H8 3.0038 no .
O3 H18 3.5192 no .
C1 H3 3.2839 no .
C1 H5 3.2975 no .
C1 H8 2.8836 no .
C1 H18 2.9555 no .
C2 H4 3.2807 no .
C2 H8 2.6170 no .
C2 H18 2.6679 no .
C2 H20 3.5268 no .
C3 H5 3.2628 no .
C3 H8 3.3810 no .
C3 H18 3.3686 no .
C3 H20 3.4822 no .
C5 H3 3.2587 no .
C6 H4 3.2983 no .
C7 H9 3.2669 no .
C7 H11 3.2647 no .
C7 H14 3.1409 no .
C7 H24 2.6303 no .
C8 H10 3.2576 no .
C8 H12 3.2733 no .
C8 H24 3.2253 no .
C9 H11 3.2562 no .
C10 H8 3.2568 no .
C10 H12 3.2670 no .
C11 H9 3.2583 no .
C12 H8 3.2724 no .
C12 H10 3.2650 no .
C12 H14 2.7921 no .
C12 H24 2.8913 no .
C13 H12 3.3590 no .
C13 H15 3.2611 no .
C13 H17 3.2592 no .
C13 H20 2.8260 no .
C14 H12 2.9741 no .
C14 H16 3.2624 no .
C14 H18 3.2588 no .
C15 H17 3.2438 no .
C16 H14 3.2603 no .
C16 H18 3.2541 no .
C17 H15 3.2439 no .
C18 H14 3.2604 no .
C18 H16 3.2558 no .
C18 H20 2.8871 no .
C19 H3 2.4398 no .
C19 H12 3.2972 no .
C19 H21 3.2694 no .
C19 H23 3.2727 no .
C20 H3 2.7737 no .
C20 H18 3.5684 no .
C20 H22 3.2591 no .
C20 H24 3.2741 no .
C21 H3 3.5033 no .
C21 H23 3.2615 no .
C22 H20 3.2596 no .
C22 H24 3.2616 no .
C23 H21 3.2610 no .
C24 H3 2.9955 no .
C24 H12 3.3661 no .
C24 H20 3.2729 no .
C24 H22 3.2622 no .
C25 H8 3.4897 no .
H3 H4 2.3465 no .
H3 H20 3.0448 no .
H3 H24 3.3740 no .
H4 H5 2.2755 no .
H8 H9 2.3379 no .
H8 H24 3.5799 no .
H9 H10 2.3327 no .
H10 H11 2.3336 no .
H11 H12 2.3391 no .
H12 H14 2.1675 no .
H12 H24 3.0495 no .
H14 H15 2.3374 no .
H15 H16 2.3265 no .
H16 H17 2.3346 no .
H17 H18 2.3262 no .
H18 H20 2.8630 no .
H20 H21 2.3263 no .
H21 H22 2.3424 no .
H22 H23 2.3318 no .
H23 H24 2.3371 no .
S1 H10 3.5388 no 4_455
S1 H17 3.3732 no 3_557
S1 H22 3.4138 no 2_556
F1 H11 2.9187 no 1_455
F1 H12 3.5944 no 1_455
F1 H22 3.0059 no 3_556
F1 H23 2.5810 no 3_556
F2 H4 3.0438 no 2_456
F2 H10 2.7539 no 4_455
F2 H11 3.1087 no 1_455
F2 H12 3.1990 no 1_455
F2 H14 3.5622 no 1_455
F3 H4 2.9517 no 2_456
F3 H5 3.2586 no 2_456
F3 H16 3.1633 no 4_454
F3 H21 2.9104 no 2_556
F3 H22 3.1053 no 2_556
O1 H12 2.2747 no 1_455
O1 H14 2.5599 no 1_455
O1 H16 3.1069 no 3_557
O1 H17 2.9872 no 3_557
O1 H23 3.5267 no 3_556
O2 H10 2.4031 no 4_455
O2 H11 3.1290 no 4_455
O2 H17 2.7922 no 3_557
O2 H22 3.4572 no 2_556
O3 H21 2.5438 no 2_556
O3 H22 2.6705 no 2_556
C1 H17 2.9327 no 3_557
C1 H23 3.2696 no 3_556
C2 H23 3.5926 no 3_556
C3 H24 2.9221 no 3_556
C4 H23 3.4457 no 3_556
C4 H24 2.8409 no 3_556
C5 H16 2.9628 no 3_557
C5 H17 3.3642 no 3_557
C5 H23 3.1511 no 3_556
C5 H24 3.4565 no 3_556
C6 H12 3.2949 no 1_455
C6 H16 3.1214 no 3_557
C6 H17 2.7685 no 3_557
C6 H23 3.0418 no 3_556
C7 H21 3.4033 no 2_556
C8 H3 3.3086 no 3_556
C8 H21 3.4604 no 2_556
C9 H3 3.2321 no 3_556
C9 H4 3.4478 no 3_556
C9 H15 3.0432 no 4_454
C9 H21 3.5025 no 2_556
C10 H4 3.1166 no 3_556
C10 H15 2.9564 no 4_454
C10 H21 3.4733 no 2_556
C11 H4 3.1810 no 3_556
C11 H21 3.4440 no 2_556
C12 H4 3.5839 no 3_556
C12 H21 3.4306 no 2_556
C14 H9 3.4212 no 4_555
C14 H16 3.5136 no 3_657
C15 H9 3.1743 no 4_555
C15 H10 3.4070 no 4_555
C15 H20 3.5242 no 3_657
C16 H15 3.5984 no 3_657
C17 H15 3.5510 no 3_657
C17 H18 3.4240 no 3_557
C18 H17 3.4876 no 3_557
C19 H5 3.3022 no 1_655
C20 H5 3.4500 no 1_655
C20 H15 3.4418 no 3_657
C20 H16 3.1985 no 3_657
C21 H5 3.3107 no 1_655
C21 H9 3.4663 no 3_556
C21 H16 3.4336 no 3_657
C22 H5 2.9869 no 1_655
C22 H8 3.3879 no 3_556
C22 H9 3.2066 no 3_556
C23 H5 2.7823 no 1_655
C23 H8 2.8144 no 3_556
C23 H9 3.5890 no 3_556
C24 H5 2.9618 no 1_655
C24 H8 3.1956 no 3_556
C25 H4 3.5527 no 2_456
C25 H10 3.5640 no 4_455
C25 H11 3.5770 no 1_455
H3 C8 3.3086 no 3_556
H3 C9 3.2321 no 3_556
H3 H8 3.4091 no 3_556
H3 H9 3.2753 no 3_556
H3 H24 3.0615 no 3_556
H4 F2 3.0438 no 2_446
H4 F3 2.9517 no 2_446
H4 C9 3.4478 no 3_556
H4 C10 3.1166 no 3_556
H4 C11 3.1810 no 3_556
H4 C12 3.5839 no 3_556
H4 C25 3.5527 no 2_446
H4 H10 3.3878 no 3_556
H4 H11 3.4753 no 3_556
H4 H24 2.9242 no 3_556
H5 F3 3.2586 no 2_446
H5 C19 3.3022 no 1_455
H5 C20 3.4500 no 1_455
H5 C21 3.3107 no 1_455
H5 C22 2.9869 no 1_455
H5 C23 2.7823 no 1_455
H5 C24 2.9618 no 1_455
H5 H16 2.7232 no 3_557
H5 H22 3.4468 no 1_455
H5 H23 3.1253 no 1_455
H5 H23 3.5528 no 3_556
H5 H24 3.4034 no 1_455
H8 C22 3.3879 no 3_556
H8 C23 2.8144 no 3_556
H8 C24 3.1956 no 3_556
H8 H3 3.4091 no 3_556
H8 H23 2.7281 no 3_556
H8 H24 3.3502 no 3_556
H9 C14 3.4212 no 4_454
H9 C15 3.1743 no 4_454
H9 C21 3.4663 no 3_556
H9 C22 3.2066 no 3_556
H9 C23 3.5890 no 3_556
H9 H3 3.2753 no 3_556
H9 H14 3.2388 no 4_454
H9 H15 2.7715 no 4_454
H9 H22 3.2950 no 3_556
H10 S1 3.5388 no 4_554
H10 F2 2.7539 no 4_554
H10 O2 2.4031 no 4_554
H10 C15 3.4070 no 4_454
H10 C25 3.5640 no 4_554
H10 H4 3.3878 no 3_556
H10 H14 3.3889 no 4_454
H10 H15 2.5830 no 4_454
H10 H20 3.5896 no 2_556
H11 F1 2.9187 no 1_655
H11 F2 3.1087 no 1_655
H11 O2 3.1290 no 4_554
H11 C25 3.5770 no 1_655
H11 H4 3.4753 no 3_556
H11 H22 3.4614 no 3_656
H12 F1 3.5944 no 1_655
H12 F2 3.1990 no 1_655
H12 O1 2.2747 no 1_655
H12 C6 3.2949 no 1_655
H14 F2 3.5622 no 1_655
H14 O1 2.5599 no 1_655
H14 H9 3.2388 no 4_555
H14 H10 3.3889 no 4_555
H14 H16 3.5288 no 3_657
H15 C9 3.0432 no 4_555
H15 C10 2.9564 no 4_555
H15 C16 3.5984 no 3_657
H15 C17 3.5510 no 3_657
H15 C20 3.4418 no 3_657
H15 H9 2.7715 no 4_555
H15 H10 2.5830 no 4_555
H15 H20 2.8220 no 3_657
H15 H21 3.5366 no 3_657
H16 F3 3.1633 no 4_555
H16 O1 3.1069 no 3_557
H16 C5 2.9628 no 3_557
H16 C6 3.1214 no 3_557
H16 C14 3.5136 no 3_657
H16 C20 3.1985 no 3_657
H16 C21 3.4336 no 3_657
H16 H5 2.7232 no 3_557
H16 H14 3.5288 no 3_657
H16 H20 3.1754 no 3_657
H16 H21 3.5718 no 3_657
H17 S1 3.3732 no 3_557
H17 O1 2.9872 no 3_557
H17 O2 2.7922 no 3_557
H17 C1 2.9327 no 3_557
H17 C5 3.3642 no 3_557
H17 C6 2.7685 no 3_557
H17 C18 3.4876 no 3_557
H17 H18 2.7154 no 3_557
H18 C17 3.4240 no 3_557
H18 H17 2.7154 no 3_557
H18 H18 3.4290 no 3_557
H20 C15 3.5242 no 3_657
H20 H10 3.5896 no 2_546
H20 H15 2.8220 no 3_657
H20 H16 3.1754 no 3_657
H21 F3 2.9104 no 2_546
H21 O3 2.5438 no 2_546
H21 C7 3.4033 no 2_546
H21 C8 3.4604 no 2_546
H21 C9 3.5025 no 2_546
H21 C10 3.4733 no 2_546
H21 C11 3.4440 no 2_546
H21 C12 3.4306 no 2_546
H21 H15 3.5366 no 3_657
H21 H16 3.5718 no 3_657
H22 S1 3.4138 no 2_546
H22 F1 3.0059 no 3_556
H22 F3 3.1053 no 2_546
H22 O2 3.4572 no 2_546
H22 O3 2.6705 no 2_546
H22 H5 3.4468 no 1_655
H22 H9 3.2950 no 3_556
H22 H11 3.4614 no 3_656
H23 F1 2.5810 no 3_556
H23 O1 3.5267 no 3_556
H23 C1 3.2696 no 3_556
H23 C2 3.5926 no 3_556
H23 C4 3.4457 no 3_556
H23 C5 3.1511 no 3_556
H23 C6 3.0418 no 3_556
H23 H5 3.1253 no 1_655
H23 H5 3.5528 no 3_556
H23 H8 2.7281 no 3_556
H24 C3 2.9221 no 3_556
H24 C4 2.8409 no 3_556
H24 C5 3.4565 no 3_556
H24 H3 3.0615 no 3_556
H24 H4 2.9242 no 3_556
H24 H5 3.4034 no 1_655
H24 H8 3.3502 no 3_556

loop_
_geom_torsion_atom_site_label_1
_geom_torsion_atom_site_label_2
_geom_torsion_atom_site_label_3
_geom_torsion_atom_site_label_4
_geom_torsion
_geom_torsion_publ_flag
O2 S1 C1 C2 -120.19(13) no
O2 S1 C1 C6 58.59(13) no
O2 S1 C25 F1 -144.33(12) no
O2 S1 C25 F2 -20.76(14) no
O2 S1 C25 F3 97.50(13) no
O3 S1 C1 C2 13.97(15) no
O3 S1 C1 C6 -167.25(10) no
O3 S1 C25 F1 91.23(13) no
O3 S1 C25 F2 -145.19(12) no
O3 S1 C25 F3 -26.94(14) no
C1 S1 C25 F1 -22.86(16) no
C1 S1 C25 F2 100.72(13) no
C1 S1 C25 F3 -141.03(12) no
C25 S1 C1 C2 124.39(13) no
C25 S1 C1 C6 -56.83(13) no
C2 P1 C7 C8 -4.24(16) no
C2 P1 C7 C12 179.75(12) no
C7 P1 C2 C1 -71.56(15) no
C7 P1 C2 C3 110.55(12) no
C2 P1 C13 C14 -162.39(13) no
C2 P1 C13 C18 21.70(15) no
C13 P1 C2 C1 58.65(15) no
C13 P1 C2 C3 -119.24(12) no
C2 P1 C19 C20 -77.54(13) no
C2 P1 C19 C24 99.04(13) no
C19 P1 C2 C1 173.31(12) no
C19 P1 C2 C3 -4.58(14) no
C7 P1 C13 C14 -36.10(17) no
C7 P1 C13 C18 147.99(12) no
C13 P1 C7 C8 -130.21(13) no
C13 P1 C7 C12 53.78(17) no
C7 P1 C19 C20 164.79(11) no
C7 P1 C19 C24 -18.63(14) no
C19 P1 C7 C8 111.35(13) no
C19 P1 C7 C12 -64.67(14) no
C13 P1 C19 C20 39.33(14) no
C13 P1 C19 C24 -144.09(12) no
C19 P1 C13 C14 82.42(15) no
C19 P1 C13 C18 -93.49(14) no
S1 C1 C2 P1 0.1(3) no
S1 C1 C2 C3 177.91(11) no
S1 C1 C6 O1 3.1(3) no
S1 C1 C6 C5 -177.44(10) no
C2 C1 C6 O1 -178.12(15) no
C2 C1 C6 C5 1.3(3) no
C6 C1 C2 P1 -178.62(13) no
C6 C1 C2 C3 -0.8(3) no
P1 C2 C3 C4 178.30(11) no
C1 C2 C3 C4 0.2(3) no
C2 C3 C4 C5 -0.4(3) no
C3 C4 C5 C6 1.1(3) no
C4 C5 C6 O1 177.97(16) no
C4 C5 C6 C1 -1.5(3) no
P1 C7 C8 C9 -178.25(12) no
P1 C7 C12 C11 179.37(12) no
C8 C7 C12 C11 3.4(3) no
C12 C7 C8 C9 -2.2(3) no
C7 C8 C9 C10 -0.6(3) no
C8 C9 C10 C11 2.2(3) no
C9 C10 C11 C12 -0.9(3) no
C10 C11 C12 C7 -1.9(3) no
P1 C13 C14 C15 -177.47(12) no
P1 C13 C18 C17 176.91(13) no
C14 C13 C18 C17 0.9(3) no
C18 C13 C14 C15 -1.6(3) no
C13 C14 C15 C16 0.6(3) no
C14 C15 C16 C17 1.1(3) no
C15 C16 C17 C18 -1.8(4) no
C16 C17 C18 C13 0.8(4) no
P1 C19 C20 C21 175.60(11) no
P1 C19 C24 C23 -176.34(11) no
C20 C19 C24 C23 0.3(3) no
C24 C19 C20 C21 -1.0(3) no
C19 C20 C21 C22 0.5(3) no
C20 C21 C22 C23 0.8(3) no
C21 C22 C23 C24 -1.6(3) no
C22 C23 C24 C19 1.0(3) no
